data_7106414
loop_
_publ_author_name
'Ching Yong Goh'
'Thomas Becker'
'David H. Brown'
'Brian W. Skelton'
'Franca Jones'
'Mauro Mocerino'
'Mark I. Ogden'

_publ_section_title
;
 Self-inclusion of proline-functionalised calix[4]arene leads to
 hydrogelation
;
_journal_name_full Chem.Commun.
_journal_page_first 6057
_journal_paper_doi 10.1039/c1cc11286d
_journal_volume 47
_journal_year 2011
_chemical_formula_moiety 'C52 H60.6 La0.40 N4 O12.8, 6(H2 O)'
_chemical_formula_sum 'C52 H72.6 La0.4 N4 O18.8'
_chemical_formula_weight 1110.10
_chemical_name_systematic
;

?

;
_space_group_IT_number 15
_symmetry_cell_setting monoclinic
_symmetry_space_group_name_Hall '-C 2yc'
_symmetry_space_group_name_H-M 'C 1 2/c 1'
_atom_sites_solution_hydrogens geom
_atom_sites_solution_primary direct
_atom_sites_solution_secondary difmap
_audit_creation_date 2010-09-29T14:57:01-00:00
_audit_creation_method 'WinGX routine CIF_UPDATE'
_cell_angle_alpha 90
_cell_angle_beta 99.056(3)
_cell_angle_gamma 90
_cell_formula_units_Z 8
_cell_length_a 35.5856(13)
_cell_length_b 9.6028(3)
_cell_length_c 35.8812(9)
_cell_measurement_reflns_used 3438
_cell_measurement_temperature 100(2)
_cell_measurement_theta_max 67.5554
_cell_measurement_theta_min 2.9762
_cell_volume 12108.5(7)
_computing_cell_refinement
;

CrysAlisPro, Oxford Diffraction Ltd.,

Version 1.171.33.52 (release 06-11-2009 CrysAlis171 .NET)

(compiled Nov 6 2009,16:24:50)

;
_computing_data_collection
;

CrysAlisPro, Oxford Diffraction Ltd.,

Version 1.171.33.52 (release 06-11-2009 CrysAlis171 .NET)

(compiled Nov 6 2009,16:24:50)

;
_computing_data_reduction
;

CrysAlisPro, Oxford Diffraction Ltd.,

Version 1.171.33.52 (release 06-11-2009 CrysAlis171 .NET)

(compiled Nov 6 2009,16:24:50)

;
_computing_molecular_graphics 'OrtepII (Johnson, C. K. (1976)'
_computing_publication_material 'WinGX Farrugia, L. J. (1999)'
_computing_structure_refinement 'SHELXL-97 (Sheldrick, 2008)'
_diffrn_ambient_temperature 100(2)
_diffrn_detector_area_resol_mean 10.4738
_diffrn_measured_fraction_theta_full 0.977
_diffrn_measured_fraction_theta_max 0.977
_diffrn_measurement_device_type 'Oxford Diffraction Gemini diffractometer'
_diffrn_measurement_method '\w scans'
_diffrn_orient_matrix_UB_11 0.0423256488
_diffrn_orient_matrix_UB_12 0.0288197734
_diffrn_orient_matrix_UB_13 0.016272571
_diffrn_orient_matrix_UB_21 -0.0116863062
_diffrn_orient_matrix_UB_22 0.0402141497
_diffrn_orient_matrix_UB_23 0.0382924998
_diffrn_orient_matrix_UB_31 0.0052976829
_diffrn_orient_matrix_UB_32 -0.1543537184
_diffrn_orient_matrix_UB_33 0.0131480826
_diffrn_radiation_monochromator graphite
_diffrn_radiation_type MoK\a
_diffrn_radiation_wavelength 0.71073
_diffrn_reflns_av_R_equivalents 0.0502
_diffrn_reflns_av_unetI/netI 0.0886
_diffrn_reflns_limit_h_max 42
_diffrn_reflns_limit_h_min -41
_diffrn_reflns_limit_k_max 11
_diffrn_reflns_limit_k_min -11
_diffrn_reflns_limit_l_max 42
_diffrn_reflns_limit_l_min -41
_diffrn_reflns_number 22605
_diffrn_reflns_theta_full 25
_diffrn_reflns_theta_max 25
_diffrn_reflns_theta_min 1.5
_exptl_absorpt_coefficient_mu 0.363
_exptl_absorpt_correction_T_max 1
_exptl_absorpt_correction_T_min 0.80549
_exptl_absorpt_correction_type multi-scan
_exptl_absorpt_process_details
;
CrysAlisPro, Oxford Diffraction Ltd.,

Version 1.171.33.52 (release 06-11-2009 CrysAlis171 .NET)

(compiled Nov 6 2009,16:24:50)

Empirical absorption correction using spherical harmonics,

implemented in SCALE3 ABSPACK scaling algorithm.
;
_exptl_crystal_colour pale_mauve
_exptl_crystal_density_diffrn 1.219
_exptl_crystal_density_method 'not measured'
_exptl_crystal_description spear
_exptl_crystal_F_000 4694
_exptl_crystal_size_max 0.32
_exptl_crystal_size_mid 0.15
_exptl_crystal_size_min 0.07
_refine_diff_density_max 1.624
_refine_diff_density_min -0.69
_refine_diff_density_rms 0.126
_refine_ls_extinction_method none
_refine_ls_goodness_of_fit_ref 1.101
_refine_ls_hydrogen_treatment noref
_refine_ls_matrix_type full
_refine_ls_number_parameters 701
_refine_ls_number_reflns 10475
_refine_ls_number_restraints 199
_refine_ls_restrained_S_all 1.144
_refine_ls_R_factor_all 0.1864
_refine_ls_R_factor_gt 0.1120
_refine_ls_shift/su_max 0.026
_refine_ls_shift/su_mean 0.002
_refine_ls_structure_factor_coef Fsqd
_refine_ls_weighting_details 'calc w=1/[\s^2^(Fo^2^)+(0.2000P)^2^] where P=(Fo^2^+2Fc^2^)/3'
_refine_ls_weighting_scheme calc
_refine_ls_wR_factor_gt 0.3427
_refine_ls_wR_factor_ref 0.3743
_reflns_number_gt 4678
_reflns_number_total 10475
_reflns_threshold_expression I>2\s(I)
_cod_data_source_file c1cc11286d.txt
_cod_data_source_block mmcy08
_cod_original_formula_sum 'C52 H72.60 La0.40 N4 O18.80'
_cod_database_code 7106414

loop_
_symmetry_equiv_pos_as_xyz
'x, y, z'
'-x, y, -z+1/2'
'x+1/2, y+1/2, z'
'-x+1/2, y+1/2, -z+1/2'
'-x, -y, -z'
'x, -y, z-1/2'
'-x+1/2, -y+1/2, -z'
'x+1/2, -y+1/2, z-1/2'

loop_
_atom_site_label
_atom_site_type_symbol
_atom_site_fract_x
_atom_site_fract_y
_atom_site_fract_z
_atom_site_U_iso_or_equiv
_atom_site_adp_type
_atom_site_occupancy
_atom_site_symmetry_multiplicity
_atom_site_calc_flag
_atom_site_refinement_flags
_atom_site_disorder_assembly
_atom_site_disorder_group
La1 La 0.49500(3) 1.02528(15) 0.48072(3) 0.0784(4) Uani 0.3971(15) 1 d . . .
O11 O 0.26767(14) 0.3214(4) 0.43612(10) 0.0622(12) Uani 1 1 d D . .
H11 H 0.2487 0.3066 0.4194 0.093 Uiso 1 1 calc RD . .
C11 C 0.2984(2) 0.3586(6) 0.41925(15) 0.0553(17) Uani 1 1 d . . .
C12 C 0.3265(2) 0.4493(6) 0.43855(16) 0.0562(17) Uani 1 1 d . . .
C13 C 0.3579(2) 0.4713(7) 0.4224(2) 0.073(2) Uani 1 1 d . . .
H13 H 0.3777 0.5276 0.4354 0.088 Uiso 1 1 calc R . .
C14 C 0.3626(2) 0.4151(8) 0.3874(2) 0.070(2) Uani 1 1 d . . .
C140 C 0.3972(3) 0.4529(12) 0.3698(3) 0.110(3) Uani 1 1 d U . .
H14A H 0.3901 0.4527 0.342 0.133 Uiso 1 1 calc R . .
H14B H 0.4052 0.5487 0.3777 0.133 Uiso 1 1 calc R . .
N141 N 0.4300(2) 0.3571(9) 0.3805(2) 0.0999(19) Uani 1 1 d U . .
H141 H 0.4345 0.3512 0.4067 0.12 Uiso 1 1 calc R . .
C142 C 0.4235(3) 0.2159(12) 0.3658(3) 0.111(2) Uani 1 1 d U . .
H142 H 0.3998 0.2164 0.3467 0.133 Uiso 1 1 calc R . .
C143 C 0.4588(3) 0.1740(13) 0.3447(3) 0.122(3) Uani 1 1 d U . .
H14C H 0.4693 0.0812 0.3525 0.147 Uiso 1 1 calc R . .
H14D H 0.4518 0.177 0.3168 0.147 Uiso 1 1 calc R . .
C144 C 0.4862(3) 0.2925(11) 0.3596(4) 0.143(3) Uani 1 1 d DU . .
H14E H 0.5033 0.2614 0.3826 0.172 Uiso 1 1 calc R . .
H14F H 0.5021 0.318 0.3404 0.172 Uiso 1 1 calc R . .
C145 C 0.4636(3) 0.4168(11) 0.3687(3) 0.128(3) Uani 1 1 d DU . .
H14G H 0.4781 0.473 0.3892 0.154 Uiso 1 1 calc R . .
H14H H 0.4566 0.4765 0.3461 0.154 Uiso 1 1 calc R . .
C146 C 0.4187(4) 0.1182(15) 0.3939(4) 0.139(2) Uani 1 1 d U . .
O141 O 0.4358(3) 0.1442(9) 0.4283(2) 0.140(2) Uani 1 1 d U . .
O142 O 0.4079(3) -0.0083(11) 0.3866(3) 0.167(3) Uani 1 1 d U . .
C15 C 0.3340(2) 0.3373(8) 0.36862(17) 0.069(2) Uani 1 1 d . . .
H15 H 0.3362 0.3028 0.3442 0.083 Uiso 1 1 calc R . .
C16 C 0.3022(2) 0.3071(6) 0.38368(16) 0.0620(19) Uani 1 1 d . . .
C1 C 0.2700(2) 0.2162(6) 0.36164(17) 0.0639(19) Uani 1 1 d . . .
H1A H 0.2812 0.1378 0.3492 0.077 Uiso 1 1 calc RD . .
H1B H 0.254 0.177 0.3793 0.077 Uiso 1 1 calc R . .
O21 O 0.24294(14) 0.5834(4) 0.45746(11) 0.0642(13) Uani 1 1 d D . .
H21 H 0.2517 0.514 0.4475 0.096 Uiso 1 1 calc RD . .
C21 C 0.2668(2) 0.6922(6) 0.45702(14) 0.0563(18) Uani 1 1 d . . .
C22 C 0.25266(18) 0.8251(6) 0.44759(13) 0.0461(14) Uani 1 1 d . . .
C23 C 0.27958(18) 0.9337(6) 0.44834(13) 0.0475(15) Uani 1 1 d . . .
H23 H 0.2704 1.0251 0.4422 0.057 Uiso 1 1 calc R . .
C24 C 0.31851(18) 0.9151(6) 0.45750(14) 0.0466(14) Uani 1 1 d . . .
C240 C 0.34603(19) 1.0302(6) 0.45948(14) 0.0502(15) Uani 1 1 d . . .
H24A H 0.335 1.1067 0.4428 0.06 Uiso 1 1 calc R . .
H24B H 0.3693 0.9973 0.4503 0.06 Uiso 1 1 calc R . .
N241 N 0.35639(14) 1.0843(5) 0.49887(13) 0.0485(12) Uani 1 1 d . . .
H241 H 0.3645 1.0088 0.5143 0.058 Uiso 1 1 calc R . .
C242 C 0.3872(2) 1.1899(7) 0.50463(19) 0.0651(19) Uani 1 1 d . . .
H242 H 0.3833 1.2588 0.4835 0.078 Uiso 1 1 calc R . .
C243 C 0.3824(2) 1.2630(7) 0.5418(2) 0.071(2) Uani 1 1 d . . .
H24C H 0.4011 1.2269 0.5629 0.085 Uiso 1 1 calc R . .
H24D H 0.3861 1.3648 0.5397 0.085 Uiso 1 1 calc R . .
C244 C 0.3420(2) 1.2307(6) 0.54806(16) 0.0589(18) Uani 1 1 d . . .
H24E H 0.3424 1.1742 0.5712 0.071 Uiso 1 1 calc R . .
H24F H 0.328 1.318 0.5509 0.071 Uiso 1 1 calc R . .
C245 C 0.32332(18) 1.1516(6) 0.51429(16) 0.0510(15) Uani 1 1 d . . .
H24G H 0.3089 1.2149 0.4954 0.061 Uiso 1 1 calc R . .
H24H H 0.3057 1.0801 0.5215 0.061 Uiso 1 1 calc R . .
C246 C 0.4264(2) 1.1178(9) 0.5061(2) 0.076(2) Uani 1 1 d U . .
O241 O 0.42865(16) 0.9933(6) 0.50445(16) 0.0897(17) Uani 1 1 d U . .
O242 O 0.45429(17) 1.2027(8) 0.51065(17) 0.104(2) Uani 1 1 d U . .
C25 C 0.3315(2) 0.7789(6) 0.46698(14) 0.0525(16) Uani 1 1 d . . .
H25 H 0.358 0.7623 0.4738 0.063 Uiso 1 1 calc R . .
C26 C 0.3060(2) 0.6680(6) 0.46652(14) 0.0529(17) Uani 1 1 d . . .
C2 C 0.3211(2) 0.5219(6) 0.47464(16) 0.0616(19) Uani 1 1 d . . .
H2A H 0.3457 0.5262 0.4919 0.074 Uiso 1 1 calc RD . .
H2B H 0.303 0.4681 0.4873 0.074 Uiso 1 1 calc RD . .
O31 O 0.18791(12) 0.5915(4) 0.40376(10) 0.0543(11) Uani 1 1 d D . .
H31 H 0.1951 0.6145 0.4263 0.081 Uiso 1 1 calc RD . .
C31 C 0.18420(17) 0.7051(6) 0.38211(15) 0.0462(14) Uani 1 1 d . . .
C32 C 0.16826(18) 0.6899(6) 0.34311(15) 0.0502(15) Uani 1 1 d . . .
C33 C 0.16173(18) 0.8088(6) 0.32148(15) 0.0516(15) Uani 1 1 d . . .
H33 H 0.1516 0.7998 0.2955 0.062 Uiso 1 1 calc R . .
C34 C 0.16948(19) 0.9424(6) 0.33647(16) 0.0529(15) Uani 1 1 d . . .
C340 C 0.15911(19) 1.0695(6) 0.31360(18) 0.0584(17) Uani 1 1 d . . .
H34A H 0.165 1.0553 0.2878 0.07 Uiso 1 1 calc R . .
H34B H 0.1745 1.1491 0.325 0.07 Uiso 1 1 calc R . .
N341 N 0.11692(18) 1.1032(6) 0.31136(15) 0.0670(15) Uani 1 1 d U . .
H341 H 0.1035 1.0291 0.2989 0.08 Uiso 1 1 calc R . .
C342 C 0.1033(3) 1.1190(10) 0.3479(2) 0.098(2) Uani 1 1 d U . .
H342 H 0.126 1.1271 0.3682 0.118 Uiso 1 1 calc R . .
C343 C 0.0826(3) 1.2567(11) 0.3446(3) 0.118(3) Uani 1 1 d U . .
H34C H 0.0599 1.2528 0.3573 0.142 Uiso 1 1 calc R . .
H34D H 0.0995 1.3326 0.356 0.142 Uiso 1 1 calc R . .
C344 C 0.0715(2) 1.2786(11) 0.3031(3) 0.120(3) Uani 1 1 d DU . .
H34E H 0.0658 1.3778 0.2972 0.144 Uiso 1 1 calc R . .
H34F H 0.049 1.2216 0.293 0.144 Uiso 1 1 calc R . .
C345 C 0.1067(2) 1.2311(9) 0.2874(2) 0.091(2) Uani 1 1 d DU . .
H34G H 0.1007 1.2077 0.2602 0.109 Uiso 1 1 calc R . .
H34H H 0.1271 1.3019 0.2913 0.109 Uiso 1 1 calc R . .
C346 C 0.0807(4) 0.9876(16) 0.3555(3) 0.146(3) Uani 1 1 d U . .
O341 O 0.0714(3) 0.9986(12) 0.3864(3) 0.183(3) Uani 1 1 d U . .
O342 O 0.0645(3) 0.9306(11) 0.3242(3) 0.168(3) Uani 1 1 d U . .
C35 C 0.18612(17) 0.9514(6) 0.37394(15) 0.0484(14) Uani 1 1 d . . .
H35 H 0.1927 1.0408 0.3843 0.058 Uiso 1 1 calc R . .
C36 C 0.19357(17) 0.8365(6) 0.39687(15) 0.0483(14) Uani 1 1 d . . .
C3 C 0.21064(19) 0.8528(6) 0.43854(15) 0.0540(16) Uani 1 1 d . . .
H3A H 0.2057 0.9488 0.4466 0.065 Uiso 1 1 calc RD . .
H3B H 0.1973 0.7884 0.4536 0.065 Uiso 1 1 calc R . .
O41 O 0.20560(14) 0.3608(4) 0.37695(10) 0.0664(13) Uani 1 1 d D . .
H41 H 0.2035 0.4388 0.387 0.1 Uiso 1 1 calc RD . .
C41 C 0.21431(19) 0.3788(6) 0.34183(15) 0.0520(16) Uani 1 1 d . . .
C42 C 0.2455(2) 0.3059(6) 0.33194(15) 0.0534(16) Uani 1 1 d . . .
C43 C 0.2532(2) 0.3165(6) 0.29538(16) 0.0566(17) Uani 1 1 d . . .
H43 H 0.274 0.266 0.2884 0.068 Uiso 1 1 calc R . .
C44 C 0.2313(2) 0.3991(7) 0.26871(15) 0.0564(17) Uani 1 1 d . . .
C45 C 0.20100(19) 0.4772(6) 0.27939(15) 0.0518(15) Uani 1 1 d . . .
H45 H 0.1863 0.5367 0.2616 0.062 Uiso 1 1 calc R . .
C46 C 0.19258(18) 0.4675(6) 0.31578(15) 0.0501(15) Uani 1 1 d . . .
C4 C 0.15861(19) 0.5491(6) 0.32634(16) 0.0555(16) Uani 1 1 d . . .
H4A H 0.1394 0.5606 0.3034 0.067 Uiso 1 1 calc R . .
H4B H 0.1468 0.4932 0.3446 0.067 Uiso 1 1 calc RD . .
C440 C 0.2406(2) 0.4056(7) 0.22900(15) 0.0570(17) Uani 1 1 d . . .
H44A H 0.232 0.4961 0.2175 0.068 Uiso 1 1 calc R . .
H44B H 0.2686 0.4 0.2301 0.068 Uiso 1 1 calc R . .
N441 N 0.22235(17) 0.2912(6) 0.20472(13) 0.0648(16) Uani 1 1 d . . .
C442 C 0.1813(2) 0.2918(8) 0.19424(18) 0.071(2) Uani 1 1 d . . .
H442 H 0.1702 0.3768 0.2044 0.086 Uiso 1 1 calc R . .
C443 C 0.1739(2) 0.2926(10) 0.15104(18) 0.084(3) Uani 1 1 d . . .
H44C H 0.1499 0.2434 0.1413 0.101 Uiso 1 1 calc R . .
H44D H 0.1724 0.389 0.1411 0.101 Uiso 1 1 calc R . .
C444 C 0.2063(2) 0.2200(8) 0.14099(17) 0.075(2) Uani 1 1 d . . .
H44E H 0.2098 0.2424 0.1148 0.09 Uiso 1 1 calc R . .
H44F H 0.2033 0.118 0.1433 0.09 Uiso 1 1 calc R . .
C445 C 0.2394(2) 0.2725(8) 0.16898(17) 0.076(2) Uani 1 1 d . . .
H44G H 0.2491 0.3619 0.1606 0.092 Uiso 1 1 calc R . .
H44H H 0.2604 0.2038 0.1727 0.092 Uiso 1 1 calc R . .
C446 C 0.1650(2) 0.1563(8) 0.21067(19) 0.0673(19) Uani 1 1 d U . .
O441 O 0.18806(17) 0.0752(6) 0.22821(14) 0.0889(17) Uani 1 1 d U . .
O442 O 0.13054(19) 0.1466(7) 0.20324(16) 0.101(2) Uani 1 1 d U . .
O1 O 0.5326(5) 1.1488(19) 0.5443(4) 0.129(5) Uani 0.3971(15) 1 d PU . .
O2 O 0.5198(4) 0.9920(15) 0.4159(4) 0.092(4) Uani 0.3971(15) 1 d PU . .
O3 O 0.4594(2) 0.4305(9) 0.4573(2) 0.145(3) Uani 1 1 d U . .
O4 O 0.37289(14) 0.9002(5) 0.55893(12) 0.0702(13) Uani 1 1 d U . .
O5 O 0.0928(3) 0.9394(9) 0.2433(2) 0.154(3) Uani 1 1 d U . .
O6 O 0.6052(3) 0.3718(8) 0.4507(2) 0.144(3) Uani 1 1 d U . .
O7 O 0.5152(3) 0.4574(10) 0.7175(3) 0.160(3) Uani 1 1 d U . .
O8 O 0.0589(4) 0.6570(16) 0.2886(5) 0.253(6) Uani 1 1 d U . .

loop_
_atom_site_aniso_label
_atom_site_aniso_U_11
_atom_site_aniso_U_22
_atom_site_aniso_U_33
_atom_site_aniso_U_23
_atom_site_aniso_U_13
_atom_site_aniso_U_12
La1 0.0605(6) 0.1148(10) 0.0591(6) 0.0056(6) 0.0073(4) 0.0321(6)
O11 0.109(3) 0.040(2) 0.039(2) 0.0053(17) 0.014(2) 0.000(2)
C11 0.099(5) 0.030(3) 0.032(3) 0.003(2) -0.005(3) 0.011(3)
C12 0.084(4) 0.040(3) 0.040(3) 0.010(3) -0.006(3) 0.008(3)
C13 0.100(5) 0.046(3) 0.063(4) 0.011(3) -0.021(4) 0.008(4)
C14 0.067(4) 0.071(4) 0.072(4) 0.023(4) 0.008(4) 0.007(4)
C140 0.095(5) 0.126(6) 0.110(5) 0.039(5) 0.014(5) 0.018(5)
N141 0.089(3) 0.119(4) 0.096(3) 0.023(3) 0.031(3) 0.000(3)
C142 0.106(4) 0.134(5) 0.103(4) 0.006(4) 0.046(4) -0.013(4)
C143 0.104(5) 0.150(6) 0.117(5) 0.004(5) 0.032(4) 0.009(5)
C144 0.131(5) 0.150(5) 0.152(5) 0.015(5) 0.032(4) 0.006(4)
C145 0.117(5) 0.135(5) 0.135(5) 0.020(4) 0.026(4) -0.001(4)
C146 0.159(4) 0.142(4) 0.124(4) -0.009(4) 0.049(4) -0.035(4)
O141 0.182(5) 0.138(5) 0.106(4) 0.009(4) 0.043(4) -0.022(4)
O142 0.190(5) 0.159(5) 0.166(5) -0.024(5) 0.069(4) -0.051(5)
C15 0.084(5) 0.084(5) 0.038(3) 0.010(3) 0.007(3) 0.023(4)
C16 0.097(5) 0.045(3) 0.038(3) 0.001(3) -0.008(3) 0.015(3)
C1 0.098(5) 0.046(3) 0.041(3) -0.009(3) -0.009(3) 0.017(3)
O21 0.103(3) 0.041(2) 0.047(2) 0.0064(18) 0.007(2) -0.012(2)
C21 0.111(5) 0.036(3) 0.020(2) -0.002(2) 0.005(3) -0.009(3)
C22 0.073(4) 0.044(3) 0.020(2) -0.003(2) 0.004(2) 0.002(3)
C23 0.084(4) 0.032(3) 0.027(2) 0.002(2) 0.012(3) 0.006(3)
C24 0.071(4) 0.042(3) 0.028(2) -0.001(2) 0.010(2) 0.000(3)
C240 0.076(4) 0.041(3) 0.034(3) -0.002(2) 0.011(3) 0.011(3)
N241 0.064(3) 0.038(2) 0.043(2) 0.002(2) 0.008(2) 0.001(2)
C242 0.077(4) 0.060(4) 0.058(4) 0.011(3) 0.009(3) 0.005(4)
C243 0.087(5) 0.056(4) 0.064(4) -0.006(3) -0.003(4) 0.002(4)
C244 0.091(5) 0.042(3) 0.042(3) -0.004(3) 0.006(3) -0.001(3)
C245 0.070(4) 0.041(3) 0.045(3) 0.003(2) 0.018(3) 0.007(3)
C246 0.061(4) 0.089(5) 0.079(5) -0.009(4) 0.017(4) -0.017(4)
O241 0.084(3) 0.094(4) 0.094(4) -0.002(3) 0.023(3) 0.020(3)
O242 0.078(4) 0.139(5) 0.098(4) -0.015(4) 0.021(3) -0.008(4)
C25 0.087(4) 0.038(3) 0.029(3) 0.004(2) 0.000(3) 0.013(3)
C26 0.094(5) 0.032(3) 0.028(3) 0.002(2) -0.002(3) 0.004(3)
C2 0.104(5) 0.034(3) 0.039(3) -0.001(3) -0.013(3) 0.001(3)
O31 0.084(3) 0.048(2) 0.0328(18) -0.0048(17) 0.0159(19) 0.000(2)
C31 0.058(3) 0.045(3) 0.037(3) -0.003(2) 0.012(2) 0.000(3)
C32 0.064(3) 0.048(3) 0.042(3) -0.011(3) 0.018(3) -0.003(3)
C33 0.066(4) 0.052(3) 0.036(3) -0.004(3) 0.007(3) 0.002(3)
C34 0.070(4) 0.050(3) 0.041(3) -0.001(3) 0.014(3) 0.011(3)
C340 0.078(4) 0.044(3) 0.054(3) -0.001(3) 0.013(3) -0.004(3)
N341 0.093(3) 0.058(3) 0.051(3) 0.000(2) 0.013(3) 0.014(3)
C342 0.117(4) 0.105(4) 0.080(4) 0.002(4) 0.040(3) 0.020(4)
C343 0.139(5) 0.112(5) 0.110(5) 0.003(4) 0.043(4) 0.038(5)
C344 0.138(5) 0.106(5) 0.122(5) 0.020(5) 0.035(5) 0.040(5)
C345 0.114(5) 0.071(4) 0.090(4) 0.013(4) 0.019(4) 0.029(4)
C346 0.155(5) 0.186(5) 0.116(4) 0.021(5) 0.073(4) -0.018(5)
O341 0.191(6) 0.237(7) 0.135(5) 0.040(6) 0.070(5) -0.012(6)
O342 0.169(6) 0.183(6) 0.168(6) -0.001(6) 0.074(5) -0.050(5)
C35 0.064(3) 0.042(3) 0.041(3) -0.004(2) 0.012(3) 0.003(3)
C36 0.063(3) 0.049(3) 0.038(3) -0.004(2) 0.024(3) 0.000(3)
C3 0.082(4) 0.043(3) 0.039(3) -0.014(2) 0.018(3) -0.011(3)
O41 0.118(4) 0.051(2) 0.0325(19) 0.0007(18) 0.020(2) 0.010(3)
C41 0.083(4) 0.042(3) 0.031(3) -0.008(2) 0.008(3) 0.001(3)
C42 0.085(4) 0.037(3) 0.034(3) -0.007(2) -0.004(3) 0.006(3)
C43 0.075(4) 0.049(3) 0.043(3) -0.011(3) 0.002(3) 0.010(3)
C44 0.082(4) 0.052(3) 0.033(3) -0.005(3) 0.005(3) 0.002(3)
C45 0.080(4) 0.044(3) 0.031(3) -0.004(2) 0.008(3) 0.002(3)
C46 0.067(4) 0.044(3) 0.039(3) -0.006(3) 0.007(3) 0.002(3)
C4 0.070(4) 0.054(3) 0.042(3) -0.011(3) 0.006(3) 0.000(3)
C440 0.076(4) 0.056(4) 0.040(3) -0.009(3) 0.011(3) -0.005(3)
N441 0.084(4) 0.081(4) 0.032(2) -0.009(2) 0.013(2) -0.012(3)
C442 0.086(5) 0.084(5) 0.045(3) -0.006(3) 0.014(3) 0.018(4)
C443 0.094(6) 0.116(7) 0.040(3) -0.004(4) 0.002(4) -0.001(5)
C444 0.117(6) 0.073(4) 0.040(3) -0.020(3) 0.028(3) -0.033(4)
C445 0.113(6) 0.076(5) 0.044(3) -0.009(3) 0.022(4) 0.013(4)
C446 0.070(4) 0.075(5) 0.059(4) -0.011(3) 0.016(3) -0.009(4)
O441 0.111(4) 0.099(4) 0.061(3) 0.009(3) 0.024(3) 0.015(3)
O442 0.102(4) 0.124(5) 0.082(4) 0.000(4) 0.025(3) -0.003(4)
O1 0.118(8) 0.149(9) 0.130(8) 0.034(7) 0.054(6) 0.053(7)
O2 0.105(7) 0.087(7) 0.078(6) -0.001(6) -0.006(6) 0.024(6)
O3 0.129(5) 0.158(6) 0.143(5) -0.044(5) 0.005(4) 0.011(5)
O4 0.087(3) 0.066(3) 0.058(2) 0.015(2) 0.015(2) 0.012(2)
O5 0.187(6) 0.145(5) 0.121(5) -0.042(4) -0.003(5) 0.029(5)
O6 0.194(6) 0.111(4) 0.118(5) -0.030(4) -0.002(4) 0.029(5)
O7 0.173(6) 0.143(6) 0.161(6) 0.003(5) 0.019(5) -0.025(5)
O8 0.222(8) 0.241(9) 0.294(9) 0.003(7) 0.033(7) -0.003(7)

loop_
_atom_type_symbol
_atom_type_description
_atom_type_scat_dispersion_real
_atom_type_scat_dispersion_imag
_atom_type_scat_source
C C 0.0033 0.0016 'International Tables Vol C Tables 4.2.6.8 and 6.1.1.4'
H H 0 0 'International Tables Vol C Tables 4.2.6.8 and 6.1.1.4'
N N 0.0061 0.0033 'International Tables Vol C Tables 4.2.6.8 and 6.1.1.4'
O O 0.0106 0.006 'International Tables Vol C Tables 4.2.6.8 and 6.1.1.4'
La La -0.2871 2.4523 'International Tables Vol C Tables 4.2.6.8 and 6.1.1.4'

loop_
_geom_angle_atom_site_label_1
_geom_angle_atom_site_label_2
_geom_angle_atom_site_label_3
_geom_angle
_geom_angle_site_symmetry_1
_geom_angle_site_symmetry_3
_geom_angle_publ_flag
O241 La1 O1 97.3(4) . . ?
O242 La1 O1 66.3(4) . . ?
O242 La1 O2 137.4(3) . . ?
O242 La1 O241 49.9(2) . . ?
O2 La1 O241 135.2(4) . . ?
O242 La1 O241 125.28(19) . 5_676 ?
O2 La1 O241 72.4(3) . 5_676 ?
O241 La1 O241 148.36(8) . 5_676 ?
O242 La1 O242 149.13(9) . 5_676 ?
O2 La1 O242 72.9(3) . 5_676 ?
O241 La1 O242 117.46(19) . 5_676 ?
O241 La1 O242 47.07(19) 5_676 5_676 ?
O242 La1 O141 66.6(2) . 1_565 ?
O2 La1 O141 77.3(3) . 1_565 ?
O241 La1 O141 69.7(2) . 1_565 ?
O241 La1 O141 141.3(2) 5_676 1_565 ?
O242 La1 O141 141.3(2) 5_676 1_565 ?
O1 La1 O2 127.1(5) . . ?
O1 La1 O141 126.5(4) . 1_565 ?
O1 La1 O241 61.1(4) . 5_676 ?
O1 La1 O242 91.4(4) . 5_676 ?
C11 O11 H11 109.5 . . ?
O11 C11 C16 120.5(6) . . ?
O11 C11 C12 119.4(5) . . ?
C16 C11 C12 120.0(7) . . ?
C13 C12 C11 116.9(6) . . ?
C13 C12 C2 121.4(6) . . ?
C11 C12 C2 121.6(6) . . ?
C12 C13 C14 123.2(7) . . ?
C12 C13 H13 118.4 . . ?
C14 C13 H13 118.4 . . ?
C15 C14 C13 118.1(7) . . ?
C15 C14 C140 121.6(8) . . ?
C13 C14 C140 120.0(8) . . ?
N141 C140 C14 113.7(8) . . ?
N141 C140 H14A 108.8 . . ?
C14 C140 H14A 108.8 . . ?
N141 C140 H14B 108.8 . . ?
C14 C140 H14B 108.8 . . ?
H14A C140 H14B 107.7 . . ?
C145 N141 C142 110.8(8) . . ?
C145 N141 C140 109.3(8) . . ?
C142 N141 C140 114.1(8) . . ?
C145 N141 H141 107.5 . . ?
C142 N141 H141 107.5 . . ?
C140 N141 H141 107.5 . . ?
C146 C142 N141 113.0(9) . . ?
C146 C142 C143 111.2(10) . . ?
N141 C142 C143 108.0(8) . . ?
C146 C142 H142 108.1 . . ?
N141 C142 H142 108.1 . . ?
C143 C142 H142 108.1 . . ?
C144 C143 C142 98.5(9) . . ?
C144 C143 H14C 112.1 . . ?
C142 C143 H14C 112.1 . . ?
C144 C143 H14D 112.1 . . ?
C142 C143 H14D 112.1 . . ?
H14C C143 H14D 109.7 . . ?
C145 C144 C143 109.2(9) . . ?
C145 C144 H14E 109.8 . . ?
C143 C144 H14E 109.8 . . ?
C145 C144 H14F 109.8 . . ?
C143 C144 H14F 109.8 . . ?
H14E C144 H14F 108.3 . . ?
N141 C145 C144 104.1(9) . . ?
N141 C145 H14G 110.9 . . ?
C144 C145 H14G 110.9 . . ?
N141 C145 H14H 110.9 . . ?
C144 C145 H14H 110.9 . . ?
H14G C145 H14H 109 . . ?
O142 C146 O141 116.8(12) . . ?
O142 C146 C142 123.3(12) . . ?
O141 C146 C142 117.2(12) . . ?
C146 O141 La1 137.2(9) . 1_545 ?
C16 C15 C14 121.9(6) . . ?
C16 C15 H15 119 . . ?
C14 C15 H15 119.1 . . ?
C15 C16 C11 119.7(6) . . ?
C15 C16 C1 120.7(6) . . ?
C11 C16 C1 119.6(7) . . ?
C42 C1 C16 109.3(5) . . ?
C42 C1 H1A 109.8 . . ?
C16 C1 H1A 109.8 . . ?
C42 C1 H1B 109.8 . . ?
C16 C1 H1B 109.8 . . ?
H1A C1 H1B 108.3 . . ?
C21 O21 H21 109.5 . . ?
O21 C21 C22 120.6(6) . . ?
O21 C21 C26 118.2(5) . . ?
C22 C21 C26 121.2(6) . . ?
C21 C22 C23 117.0(6) . . ?
C21 C22 C3 121.5(6) . . ?
C23 C22 C3 121.5(5) . . ?
C24 C23 C22 124.0(5) . . ?
C24 C23 H23 118 . . ?
C22 C23 H23 118 . . ?
C23 C24 C25 117.1(6) . . ?
C23 C24 C240 123.2(5) . . ?
C25 C24 C240 119.6(6) . . ?
C24 C240 N241 111.7(5) . . ?
C24 C240 H24A 109.3 . . ?
N241 C240 H24A 109.3 . . ?
C24 C240 H24B 109.3 . . ?
N241 C240 H24B 109.3 . . ?
H24A C240 H24B 107.9 . . ?
C242 N241 C240 115.8(5) . . ?
C242 N241 C245 104.8(5) . . ?
C240 N241 C245 113.7(4) . . ?
C242 N241 H241 107.4 . . ?
C240 N241 H241 107.4 . . ?
C245 N241 H241 107.4 . . ?
N241 C242 C243 104.7(6) . . ?
N241 C242 C246 109.9(6) . . ?
C243 C242 C246 113.3(6) . . ?
N241 C242 H242 109.6 . . ?
C243 C242 H242 109.6 . . ?
C246 C242 H242 109.6 . . ?
C244 C243 C242 105.7(5) . . ?
C244 C243 H24C 110.6 . . ?
C242 C243 H24C 110.6 . . ?
C244 C243 H24D 110.6 . . ?
C242 C243 H24D 110.6 . . ?
H24C C243 H24D 108.7 . . ?
C245 C244 C243 107.1(5) . . ?
C245 C244 H24E 110.3 . . ?
C243 C244 H24E 110.3 . . ?
C245 C244 H24F 110.3 . . ?
C243 C244 H24F 110.3 . . ?
H24E C244 H24F 108.6 . . ?
C244 C245 N241 103.9(5) . . ?
C244 C245 H24G 111 . . ?
N241 C245 H24G 111 . . ?
C244 C245 H24H 111 . . ?
N241 C245 H24H 111 . . ?
H24G C245 H24H 109 . . ?
O241 C246 O242 125.9(8) . . ?
O241 C246 C242 120.7(7) . . ?
O242 C246 C242 113.4(7) . . ?
C246 O241 La1 88.3(5) . . ?
C246 O241 La1 97.5(5) . 5_676 ?
C246 O242 La1 90.1(5) . . ?
C246 O242 La1 89.4(5) . 5_676 ?
C26 C25 C24 121.0(6) . . ?
C26 C25 H25 119.5 . . ?
C24 C25 H25 119.5 . . ?
C25 C26 C21 119.7(5) . . ?
C25 C26 C2 119.5(6) . . ?
C21 C26 C2 120.7(6) . . ?
C12 C2 C26 110.6(5) . . ?
C12 C2 H2A 109.5 . . ?
C26 C2 H2A 109.5 . . ?
C12 C2 H2B 109.5 . . ?
C26 C2 H2B 109.5 . . ?
H2A C2 H2B 108.1 . . ?
C31 O31 H31 109.5 . . ?
O31 C31 C36 121.7(5) . . ?
O31 C31 C32 118.3(5) . . ?
C36 C31 C32 120.0(5) . . ?
C33 C32 C31 118.1(5) . . ?
C33 C32 C4 120.9(5) . . ?
C31 C32 C4 121.0(5) . . ?
C32 C33 C34 122.4(5) . . ?
C32 C33 H33 118.8 . . ?
C34 C33 H33 118.8 . . ?
C35 C34 C33 117.3(5) . . ?
C35 C34 C340 121.1(5) . . ?
C33 C34 C340 121.6(5) . . ?
C34 C340 N341 111.1(5) . . ?
C34 C340 H34A 109.4 . . ?
N341 C340 H34A 109.4 . . ?
C34 C340 H34B 109.4 . . ?
N341 C340 H34B 109.4 . . ?
H34A C340 H34B 108 . . ?
C342 N341 C345 109.8(6) . . ?
C342 N341 C340 115.6(6) . . ?
C345 N341 C340 110.5(5) . . ?
C342 N341 H341 106.8 . . ?
C345 N341 H341 106.8 . . ?
C340 N341 H341 106.8 . . ?
N341 C342 C343 104.2(7) . . ?
N341 C342 C346 109.1(8) . . ?
C343 C342 C346 117.8(10) . . ?
N341 C342 H342 108.5 . . ?
C343 C342 H342 108.5 . . ?
C346 C342 H342 108.5 . . ?
C344 C343 C342 104.5(8) . . ?
C344 C343 H34C 110.8 . . ?
C342 C343 H34C 110.8 . . ?
C344 C343 H34D 110.9 . . ?
C342 C343 H34D 110.8 . . ?
H34C C343 H34D 108.9 . . ?
C343 C344 C345 102.9(8) . . ?
C343 C344 H34E 111.2 . . ?
C345 C344 H34E 111.2 . . ?
C343 C344 H34F 111.2 . . ?
C345 C344 H34F 111.2 . . ?
H34E C344 H34F 109.1 . . ?
N341 C345 C344 99.9(7) . . ?
N341 C345 H34G 111.8 . . ?
C344 C345 H34G 111.8 . . ?
N341 C345 H34H 111.8 . . ?
C344 C345 H34H 111.8 . . ?
H34G C345 H34H 109.5 . . ?
O341 C346 O342 133.0(13) . . ?
O341 C346 C342 108.4(12) . . ?
O342 C346 C342 111.2(10) . . ?
C36 C35 C34 122.9(5) . . ?
C36 C35 H35 118.6 . . ?
C34 C35 H35 118.6 . . ?
C35 C36 C31 119.2(5) . . ?
C35 C36 C3 120.8(5) . . ?
C31 C36 C3 120.0(5) . . ?
C22 C3 C36 114.9(5) . . ?
C22 C3 H3A 108.5 . . ?
C36 C3 H3A 108.5 . . ?
C22 C3 H3B 108.5 . . ?
C36 C3 H3B 108.5 . . ?
H3A C3 H3B 107.5 . . ?
C41 O41 H41 109.5 . . ?
O41 C41 C42 118.5(5) . . ?
O41 C41 C46 120.9(6) . . ?
C42 C41 C46 120.6(5) . . ?
C43 C42 C41 119.0(5) . . ?
C43 C42 C1 121.6(6) . . ?
C41 C42 C1 119.4(5) . . ?
C44 C43 C42 121.4(6) . . ?
C44 C43 H43 119.3 . . ?
C42 C43 H43 119.3 . . ?
C43 C44 C45 119.2(5) . . ?
C43 C44 C440 119.3(6) . . ?
C45 C44 C440 121.5(5) . . ?
C46 C45 C44 120.4(5) . . ?
C46 C45 H45 119.8 . . ?
C44 C45 H45 119.8 . . ?
C45 C46 C41 119.3(6) . . ?
C45 C46 C4 119.5(5) . . ?
C41 C46 C4 121.2(5) . . ?
C32 C4 C46 114.8(5) . . ?
C32 C4 H4A 108.6 . . ?
C46 C4 H4A 108.6 . . ?
C32 C4 H4B 108.6 . . ?
C46 C4 H4B 108.6 . . ?
H4A C4 H4B 107.5 . . ?
N441 C440 C44 112.4(5) . . ?
N441 C440 H44A 109.1 . . ?
C44 C440 H44A 109.1 . . ?
N441 C440 H44B 109.1 . . ?
C44 C440 H44B 109.1 . . ?
H44A C440 H44B 107.9 . . ?
C442 N441 C440 118.6(6) . . ?
C442 N441 C445 107.6(5) . . ?
C440 N441 C445 112.8(5) . . ?
N441 C442 C443 105.7(6) . . ?
N441 C442 C446 108.3(6) . . ?
C443 C442 C446 111.6(6) . . ?
N441 C442 H442 110.4 . . ?
C443 C442 H442 110.4 . . ?
C446 C442 H442 110.4 . . ?
C444 C443 C442 103.4(6) . . ?
C444 C443 H44C 111.1 . . ?
C442 C443 H44C 111.1 . . ?
C444 C443 H44D 111.1 . . ?
C442 C443 H44D 111.1 . . ?
H44C C443 H44D 109 . . ?
C443 C444 C445 104.1(6) . . ?
C443 C444 H44E 110.9 . . ?
C445 C444 H44E 110.9 . . ?
C443 C444 H44F 110.9 . . ?
C445 C444 H44F 110.9 . . ?
H44E C444 H44F 109 . . ?
C444 C445 N441 103.3(6) . . ?
C444 C445 H44G 111.1 . . ?
N441 C445 H44G 111.1 . . ?
C444 C445 H44H 111.1 . . ?
N441 C445 H44H 111.1 . . ?
H44G C445 H44H 109.1 . . ?
O442 C446 O441 129.1(8) . . ?
O442 C446 C442 113.5(7) . . ?
O441 C446 C442 117.4(7) . . ?

loop_
_geom_bond_atom_site_label_1
_geom_bond_atom_site_label_2
_geom_bond_distance
_geom_bond_site_symmetry_2
_geom_bond_publ_flag
La1 O1 2.729(17) . ?
La1 O242 2.578(7) . ?
La1 O2 2.633(15) . ?
La1 O241 2.651(6) . ?
La1 O241 2.691(6) 5_676 ?
La1 O242 2.823(7) 5_676 ?
La1 O141 2.834(9) 1_565 ?
O11 C11 1.378(8) . ?
O11 H11 0.84 . ?
C11 C16 1.395(8) . ?
C11 C12 1.422(9) . ?
C12 C13 1.352(11) . ?
C12 C2 1.510(9) . ?
C13 C14 1.402(11) . ?
C13 H13 0.95 . ?
C14 C15 1.354(10) . ?
C14 C140 1.511(12) . ?
C140 N141 1.489(12) . ?
C140 H14A 0.99 . ?
C140 H14B 0.99 . ?
N141 C145 1.446(13) . ?
N141 C142 1.459(13) . ?
N141 H141 0.93 . ?
C142 C146 1.408(16) . ?
C142 C143 1.617(14) . ?
C142 H142 1 . ?
C143 C144 1.540(15) . ?
C143 H14C 0.99 . ?
C143 H14D 0.99 . ?
C144 C145 1.504(9) . ?
C144 H14E 0.99 . ?
C144 H14F 0.99 . ?
C145 H14G 0.99 . ?
C145 H14H 0.99 . ?
C146 O142 1.289(15) . ?
C146 O141 1.311(14) . ?
O141 La1 2.834(9) 1_545 ?
C15 C16 1.359(10) . ?
C15 H15 0.95 . ?
C16 C1 1.555(9) . ?
C1 C42 1.531(8) . ?
C1 H1A 0.99 . ?
C1 H1B 0.99 . ?
O21 C21 1.348(7) . ?
O21 H21 0.84 . ?
C21 C22 1.393(8) . ?
C21 C26 1.402(10) . ?
C22 C23 1.413(8) . ?
C22 C3 1.503(9) . ?
C23 C24 1.384(9) . ?
C23 H23 0.95 . ?
C24 C25 1.410(8) . ?
C24 C240 1.471(8) . ?
C240 N241 1.496(7) . ?
C240 H24A 0.99 . ?
C240 H24B 0.99 . ?
N241 C242 1.483(8) . ?
N241 C245 1.521(8) . ?
N241 H241 0.93 . ?
C242 C243 1.539(10) . ?
C242 C246 1.552(11) . ?
C242 H242 1 . ?
C243 C244 1.522(11) . ?
C243 H24C 0.99 . ?
C243 H24D 0.99 . ?
C244 C245 1.495(8) . ?
C244 H24E 0.99 . ?
C244 H24F 0.99 . ?
C245 H24G 0.99 . ?
C245 H24H 0.99 . ?
C246 O241 1.201(10) . ?
C246 O242 1.275(9) . ?
O241 La1 2.691(6) 5_676 ?
O242 La1 2.823(7) 5_676 ?
C25 C26 1.399(9) . ?
C25 H25 0.95 . ?
C26 C2 1.514(8) . ?
C2 H2A 0.99 . ?
C2 H2B 0.99 . ?
O31 C31 1.334(7) . ?
O31 H31 0.84 . ?
C31 C36 1.389(8) . ?
C31 C32 1.432(8) . ?
C32 C33 1.380(8) . ?
C32 C4 1.498(8) . ?
C33 C34 1.402(8) . ?
C33 H33 0.95 . ?
C34 C35 1.384(8) . ?
C34 C340 1.484(8) . ?
C340 N341 1.526(9) . ?
C340 H34A 0.99 . ?
C340 H34B 0.99 . ?
N341 C342 1.474(10) . ?
N341 C345 1.511(9) . ?
N341 H341 0.93 . ?
C342 C343 1.509(13) . ?
C342 C346 1.546(16) . ?
C342 H342 1 . ?
C343 C344 1.493(13) . ?
C343 H34C 0.99 . ?
C343 H34D 0.99 . ?
C344 C345 1.522(8) . ?
C344 H34E 0.99 . ?
C344 H34F 0.99 . ?
C345 H34G 0.99 . ?
C345 H34H 0.99 . ?
C346 O341 1.207(14) . ?
C346 O342 1.299(15) . ?
C35 C36 1.377(8) . ?
C35 H35 0.95 . ?
C36 C3 1.531(8) . ?
C3 H3A 0.99 . ?
C3 H3B 0.99 . ?
O41 C41 1.355(7) . ?
O41 H41 0.84 . ?
C41 C42 1.405(9) . ?
C41 C46 1.403(8) . ?
C42 C43 1.386(8) . ?
C43 C44 1.387(8) . ?
C43 H43 0.95 . ?
C44 C45 1.414(9) . ?
C44 C440 1.514(8) . ?
C45 C46 1.388(8) . ?
C45 H45 0.95 . ?
C46 C4 1.537(9) . ?
C4 H4A 0.99 . ?
C4 H4B 0.99 . ?
C440 N441 1.487(8) . ?
C440 H44A 0.99 . ?
C440 H44B 0.99 . ?
N441 C442 1.449(9) . ?
N441 C445 1.513(8) . ?
C442 C443 1.531(9) . ?
C442 C446 1.576(11) . ?
C442 H442 1 . ?
C443 C444 1.443(11) . ?
C443 H44C 0.99 . ?
C443 H44D 0.99 . ?
C444 C445 1.508(10) . ?
C444 H44E 0.99 . ?
C444 H44F 0.99 . ?
C445 H44G 0.99 . ?
C445 H44H 0.99 . ?
C446 O442 1.218(9) . ?
C446 O441 1.229(9) . ?

loop_
_geom_hbond_atom_site_label_D
_geom_hbond_atom_site_label_H
_geom_hbond_atom_site_label_A
_geom_hbond_distance_DH
_geom_hbond_distance_HA
_geom_hbond_distance_DA
_geom_hbond_angle_DHA
_geom_hbond_site_symmetry_A
O11 H11 O41 0.84 2.05 2.838(6) 155.3 .
O21 H21 O11 0.84 2 2.811(6) 163.6 .
O31 H31 O21 0.84 1.91 2.523(6) 129.3 .
O41 H41 O31 0.84 1.71 2.533(5) 166.1 .
N141 H141 O3 0.93 2.04 2.879(11) 149.3 .
N241 H241 O4 0.93 1.89 2.778(6) 157.7 .
N341 H341 O5 0.93 2.15 2.917(9) 138.9 .

loop_
_platon_squeeze_void_nr
_platon_squeeze_void_average_x
_platon_squeeze_void_average_y
_platon_squeeze_void_average_z
_platon_squeeze_void_volume
_platon_squeeze_void_count_electrons
_platon_squeeze_void_content
1 0.000 0.385 0.250 296 91 ' '
2 0.000 0.615 0.750 297 91 ' '
3 0.069 0.615 0.364 30 8 ' '
4 0.069 0.385 0.864 29 8 ' '
5 0.500 -0.115 0.250 296 91 ' '
6 0.500 1.115 0.750 297 91 ' '
7 0.431 0.115 0.136 29 8 ' '
8 0.431 0.885 0.636 29 8 ' '
9 0.569 0.115 0.364 30 8 ' '
10 0.569 -0.115 0.864 29 8 ' '
11 0.931 0.615 0.136 29 8 ' '
12 0.931 0.385 0.636 29 8 ' '
